data_7703897
loop_
_publ_author_name
'Gyton, Matthew R.'
'Leverett, Anthony R.'
'Cole, Marcus L.'
'McKay, Alasdair I.'

_publ_section_title
;
 Bulky bis(aryl)triazenides: just aspiring amidinates? A structural and
 spectroscopic study.
;
_journal_issue 17
_journal_name_full 'Dalton transactions (Cambridge, England : 2003)'
_journal_page_first 5653
_journal_page_last 5661
_journal_paper_doi 10.1039/d0dt00285b
_journal_volume 49
_journal_year 2020
_chemical_formula_moiety 'C48 H68 Cl Ga N6'
_chemical_formula_sum 'C48 H68 Cl Ga N6'
_chemical_formula_weight 834.25
_chemical_name_systematic '[GaCl(N3Dipp2)2]'
_chemical_properties_physical Air-sensitive,Moisture-sensitive,Oxygen-sensitive
_space_group_crystal_system monoclinic
_space_group_IT_number 14
_space_group_name_Hall '-P 2ybc'
_space_group_name_H-M_alt 'P 1 21/c 1'
_atom_sites_solution_hydrogens geom
_atom_sites_solution_primary dual
_audit_creation_date 2019-12-12
_audit_creation_method
;
Olex2 1.2
(compiled 2018.05.29 svn.r3508 for OlexSys, GUI svn.r5506)
;
_audit_update_record
;
2019-12-14 deposited with the CCDC.	2020-03-31 downloaded from the CCDC.
;
_cell_angle_alpha 90
_cell_angle_beta 109.614(9)
_cell_angle_gamma 90
_cell_formula_units_Z 4
_cell_length_a 14.315(3)
_cell_length_b 16.444(3)
_cell_length_c 21.068(4)
_cell_measurement_reflns_used 4406
_cell_measurement_temperature 150
_cell_measurement_theta_max 24.45
_cell_measurement_theta_min 2.40
_cell_volume 4671.6(16)
_computing_molecular_graphics 'Olex2 (Dolomanov et al., 2009)'
_computing_publication_material 'Olex2 (Dolomanov et al., 2009)'
_computing_structure_refinement 'ShelXL (Sheldrick, 2015)'
_computing_structure_solution 'ShelXT (Sheldrick, 2015)'
_diffrn_ambient_temperature 150.15
_diffrn_measured_fraction_theta_full 0.998
_diffrn_measured_fraction_theta_max 0.999
_diffrn_measurement_device_type 'Bruker APEX-II CCD'
_diffrn_measurement_method '\f and \w scans'
_diffrn_radiation_monochromator graphite
_diffrn_radiation_type MoK\a
_diffrn_radiation_wavelength 0.71073
_diffrn_reflns_av_R_equivalents 0.0913
_diffrn_reflns_av_unetI/netI 0.1055
_diffrn_reflns_Laue_measured_fraction_full 0.998
_diffrn_reflns_Laue_measured_fraction_max 0.999
_diffrn_reflns_limit_h_max 18
_diffrn_reflns_limit_h_min -15
_diffrn_reflns_limit_k_max 20
_diffrn_reflns_limit_k_min -21
_diffrn_reflns_limit_l_max 27
_diffrn_reflns_limit_l_min -25
_diffrn_reflns_number 39262
_diffrn_reflns_point_group_measured_fraction_full 0.998
_diffrn_reflns_point_group_measured_fraction_max 0.999
_diffrn_reflns_theta_full 26.000
_diffrn_reflns_theta_max 27.103
_diffrn_reflns_theta_min 1.510
_diffrn_standards_number 0
_exptl_absorpt_coefficient_mu 0.684
_exptl_absorpt_correction_T_max 0.7461
_exptl_absorpt_correction_T_min 0.6324
_exptl_absorpt_correction_type multi-scan
_exptl_absorpt_process_details
'SADABS-2012/1 (Bruker,2012) was used for absorption correction. wR2(int) was 0.1106 before and 0.0690 after correction. The Ratio of minimum to maximum transmission is 0.8476. The \l/2 correction factor is 0.0015.'
_exptl_crystal_colour colourless
_exptl_crystal_colour_primary colourless
_exptl_crystal_density_diffrn 1.186
_exptl_crystal_description cube
_exptl_crystal_F_000 1784
_exptl_crystal_size_max 0.1
_exptl_crystal_size_mid 0.1
_exptl_crystal_size_min 0.1
_refine_diff_density_max 0.705
_refine_diff_density_min -0.446
_refine_diff_density_rms 0.070
_refine_ls_extinction_method none
_refine_ls_goodness_of_fit_ref 1.021
_refine_ls_hydrogen_treatment constr
_refine_ls_matrix_type full
_refine_ls_number_parameters 521
_refine_ls_number_reflns 10285
_refine_ls_number_restraints 0
_refine_ls_restrained_S_all 1.021
_refine_ls_R_factor_all 0.1154
_refine_ls_R_factor_gt 0.0544
_refine_ls_shift/su_max 0.000
_refine_ls_shift/su_mean 0.000
_refine_ls_structure_factor_coef Fsqd
_refine_ls_weighting_details 'w=1/[\s^2^(Fo^2^)+(0.0469P)^2^+1.2732P] where P=(Fo^2^+2Fc^2^)/3'
_refine_ls_weighting_scheme calc
_refine_ls_wR_factor_gt 0.1134
_refine_ls_wR_factor_ref 0.1359
_reflns_Friedel_coverage 0.000
_reflns_number_gt 5967
_reflns_number_total 10285
_reflns_threshold_expression 'I > 2\s(I)'
_cod_data_source_file d0dt00285b2.cif
_cod_data_source_block 13
_cod_depositor_comments 'Adding full bibliography for 7703878--7703902.cif.'
_cod_original_cell_volume 4671.6(17)
_cod_database_code 7703897
_shelx_shelxl_version_number 2018/3
_shelx_space_group_comment
;
The symmetry employed for this shelxl refinement is uniquely defined
by the following loop, which should always be used as a source of
symmetry information in preference to the above space-group names.
They are only intended as comments.
;
_shelx_estimated_absorpt_t_max 0.935
_shelx_estimated_absorpt_t_min 0.935
_olex2_refinement_description
;
1. Fixed Uiso
 At 1.2 times of:
  All C(H) groups
 At 1.5 times of:
  All C(H,H,H) groups
2.a Ternary CH refined with riding coordinates:
 C22(H22), C10(H10), C19(H19), C46(H46), C43(H43), C7(H7), C34(H34), C31(H31)
2.b Aromatic/amide H refined with riding coordinates:
 C15(H15), C16(H16), C28(H28), C27(H27), C29(H29), C3(H3), C17(H17), C4(H4),
 C39(H39), C5(H5), C41(H41), C40(H40)
2.c Idealised Me refined as rotating group:
 C23(H23A,H23B,H23C), C45(H45A,H45B,H45C), C47(H47A,H47B,H47C), C24(H24A,H24B,
 H24C), C11(H11A,H11B,H11C), C21(H21A,H21B,H21C), C44(H44A,H44B,H44C), C12(H12A,
 H12B,H12C), C48(H48A,H48B,H48C), C9(H9A,H9B,H9C), C8(H8A,H8B,H8C), C32(H32A,
 H32B,H32C), C33(H33A,H33B,H33C), C20(H20A,H20B,H20C), C36(H36A,H36B,H36C),
 C35(H35A,H35B,H35C)
;
_olex2_submission_special_instructions 'No special instructions were received'

loop_
_space_group_symop_operation_xyz
'x, y, z'
'-x, y+1/2, -z+1/2'
'-x, -y, -z'
'x, -y-1/2, z-1/2'

loop_
_atom_site_label
_atom_site_type_symbol
_atom_site_fract_x
_atom_site_fract_y
_atom_site_fract_z
_atom_site_U_iso_or_equiv
_atom_site_adp_type
_atom_site_occupancy
_atom_site_site_symmetry_order
_atom_site_calc_flag
_atom_site_refinement_flags_posn
_atom_site_refinement_flags_adp
_atom_site_refinement_flags_occupancy
_atom_site_disorder_assembly
_atom_site_disorder_group
Ga1 Ga 0.24238(2) 0.22498(2) 0.41328(2) 0.02513(11) Uani 1 1 d . . . . .
Cl1 Cl 0.22665(6) 0.22712(5) 0.51179(4) 0.0385(2) Uani 1 1 d . . . . .
C13 C 0.4978(2) 0.22922(18) 0.47019(14) 0.0257(7) Uani 1 1 d . . . . .
C25 C 0.2572(2) 0.40193(18) 0.35038(16) 0.0267(7) Uani 1 1 d . . . . .
C18 C 0.5489(2) 0.27012(19) 0.43408(15) 0.0298(7) Uani 1 1 d . . . . .
C6 C 0.2605(2) 0.02606(19) 0.29139(16) 0.0318(8) Uani 1 1 d . . . . .
C22 C 0.5044(2) 0.2840(2) 0.35979(16) 0.0350(8) Uani 1 1 d . . . . .
H22 H 0.430634 0.280883 0.347465 0.042 Uiso 1 1 calc R . . . .
C30 C 0.2594(2) 0.4187(2) 0.28600(16) 0.0339(8) Uani 1 1 d . . . . .
C37 C -0.0078(2) 0.22945(19) 0.33558(16) 0.0299(7) Uani 1 1 d . . . . .
C14 C 0.5404(2) 0.2132(2) 0.53899(15) 0.0347(8) Uani 1 1 d . . . . .
C15 C 0.6383(3) 0.2383(2) 0.57047(17) 0.0429(9) Uani 1 1 d . . . . .
H15 H 0.669778 0.228109 0.617197 0.051 Uiso 1 1 calc R . . . .
C2 C 0.2074(2) -0.0081(2) 0.38656(17) 0.0347(8) Uani 1 1 d . . . . .
C16 C 0.6896(3) 0.2772(2) 0.53546(19) 0.0470(10) Uani 1 1 d . . . . .
H16 H 0.756412 0.293214 0.557791 0.056 Uiso 1 1 calc R . . . .
C42 C -0.0505(2) 0.1778(2) 0.28069(18) 0.0377(8) Uani 1 1 d . . . . .
C26 C 0.3003(2) 0.4530(2) 0.40514(17) 0.0341(8) Uani 1 1 d . . . . .
C10 C 0.3093(3) 0.0809(2) 0.25430(16) 0.0381(9) Uani 1 1 d . . . . .
H10 H 0.331040 0.131499 0.281618 0.046 Uiso 1 1 calc R . . . .
C19 C 0.4857(3) 0.1676(3) 0.57706(17) 0.0485(10) Uani 1 1 d . . . . .
H19 H 0.413125 0.174796 0.552386 0.058 Uiso 1 1 calc R . . . .
C46 C 0.0052(3) 0.1498(2) 0.23589(17) 0.0404(9) Uani 1 1 d . . . . .
H46 H 0.077513 0.152860 0.262763 0.048 Uiso 1 1 calc R . . . .
C38 C -0.0608(3) 0.2596(2) 0.37460(18) 0.0391(9) Uani 1 1 d . . . . .
C28 C 0.3528(3) 0.5398(2) 0.3321(2) 0.0465(10) Uani 1 1 d . . . . .
H28 H 0.386815 0.587137 0.325957 0.056 Uiso 1 1 calc R . . . .
C27 C 0.3480(3) 0.5224(2) 0.3936(2) 0.0456(10) Uani 1 1 d . . . . .
H27 H 0.377847 0.558545 0.429971 0.055 Uiso 1 1 calc R . . . .
C29 C 0.3087(3) 0.4891(2) 0.27835(19) 0.0428(9) Uani 1 1 d . . . . .
H29 H 0.311956 0.502410 0.235257 0.051 Uiso 1 1 calc R . . . .
C43 C -0.0154(3) 0.3159(2) 0.43404(16) 0.0429(9) Uani 1 1 d . . . . .
H43 H 0.057446 0.319355 0.442057 0.051 Uiso 1 1 calc R . . . .
C3 C 0.1700(3) -0.0814(2) 0.35491(19) 0.0455(10) Uani 1 1 d . . . . .
H3 H 0.137995 -0.117917 0.375893 0.055 Uiso 1 1 calc R . . . .
C17 C 0.6458(2) 0.2931(2) 0.46884(18) 0.0414(9) Uani 1 1 d . . . . .
H17 H 0.682609 0.320677 0.445363 0.050 Uiso 1 1 calc R . . . .
C23 C 0.5364(3) 0.2165(2) 0.32281(19) 0.0558(11) Uani 1 1 d . . . . .
H23A H 0.608377 0.219198 0.332971 0.084 Uiso 1 1 calc GR . . . .
H23B H 0.502927 0.222926 0.274190 0.084 Uiso 1 1 calc GR . . . .
H23C H 0.518773 0.163829 0.337297 0.084 Uiso 1 1 calc GR . . . .
C7 C 0.2007(3) 0.0107(2) 0.45513(18) 0.0434(9) Uani 1 1 d . . . . .
H7 H 0.240905 0.060726 0.472375 0.052 Uiso 1 1 calc R . . . .
C34 C 0.2094(3) 0.3649(2) 0.22583(16) 0.0425(9) Uani 1 1 d . . . . .
H34 H 0.184756 0.315243 0.242677 0.051 Uiso 1 1 calc R . . . .
C31 C 0.2920(3) 0.4364(2) 0.47298(17) 0.0451(10) Uani 1 1 d . . . . .
H31 H 0.266017 0.379825 0.471988 0.054 Uiso 1 1 calc R . . . .
C4 C 0.1786(3) -0.1015(2) 0.2939(2) 0.0469(10) Uani 1 1 d . . . . .
H4 H 0.153341 -0.151884 0.273145 0.056 Uiso 1 1 calc R . . . .
C39 C -0.1601(3) 0.2370(3) 0.3567(2) 0.0642(13) Uani 1 1 d . . . . .
H39 H -0.199015 0.256887 0.382097 0.077 Uiso 1 1 calc R . . . .
C5 C 0.2237(3) -0.0489(2) 0.26299(18) 0.0426(9) Uani 1 1 d . . . . .
H5 H 0.230140 -0.063904 0.221097 0.051 Uiso 1 1 calc R . . . .
C45 C -0.0291(4) 0.2840(4) 0.4978(2) 0.0905(17) Uani 1 1 d . . . . .
H45A H -0.099858 0.283707 0.492271 0.136 Uiso 1 1 calc GR . . . .
H45B H 0.006545 0.319068 0.535781 0.136 Uiso 1 1 calc GR . . . .
H45C H -0.002906 0.228497 0.506494 0.136 Uiso 1 1 calc GR . . . .
C47 C -0.0143(3) 0.2105(3) 0.1778(2) 0.0757(15) Uani 1 1 d . . . . .
H47A H -0.084637 0.208958 0.150186 0.113 Uiso 1 1 calc GR . . . .
H47B H 0.026095 0.196072 0.150033 0.113 Uiso 1 1 calc GR . . . .
H47C H 0.003202 0.265414 0.196056 0.113 Uiso 1 1 calc GR . . . .
C24 C 0.5298(3) 0.3671(2) 0.33807(18) 0.0487(10) Uani 1 1 d . . . . .
H24A H 0.512512 0.409495 0.364845 0.073 Uiso 1 1 calc GR . . . .
H24B H 0.492337 0.375577 0.290227 0.073 Uiso 1 1 calc GR . . . .
H24C H 0.601023 0.369573 0.345162 0.073 Uiso 1 1 calc GR . . . .
C11 C 0.4001(3) 0.0413(2) 0.2464(2) 0.0616(12) Uani 1 1 d . . . . .
H11A H 0.448315 0.029678 0.290993 0.092 Uiso 1 1 calc GR . . . .
H11B H 0.429855 0.078076 0.221949 0.092 Uiso 1 1 calc GR . . . .
H11C H 0.380920 -0.009592 0.221127 0.092 Uiso 1 1 calc GR . . . .
C41 C -0.1490(3) 0.1579(3) 0.2651(2) 0.0645(13) Uani 1 1 d . . . . .
H41 H -0.180187 0.123992 0.227417 0.077 Uiso 1 1 calc R . . . .
C21 C 0.5068(4) 0.1994(4) 0.6477(2) 0.108(2) Uani 1 1 d . . . . .
H21A H 0.577993 0.195071 0.672713 0.162 Uiso 1 1 calc GR . . . .
H21B H 0.469781 0.167287 0.670450 0.162 Uiso 1 1 calc GR . . . .
H21C H 0.486422 0.256499 0.645818 0.162 Uiso 1 1 calc GR . . . .
C44 C -0.0588(3) 0.4009(2) 0.4172(2) 0.0657(13) Uani 1 1 d . . . . .
H44A H -0.130173 0.399182 0.409658 0.099 Uiso 1 1 calc GR . . . .
H44B H -0.047725 0.420598 0.376446 0.099 Uiso 1 1 calc GR . . . .
H44C H -0.026483 0.437670 0.454827 0.099 Uiso 1 1 calc GR . . . .
C40 C -0.2022(3) 0.1865(3) 0.3032(3) 0.0841(17) Uani 1 1 d . . . . .
H40 H -0.269686 0.171140 0.292302 0.101 Uiso 1 1 calc R . . . .
C12 C 0.2371(3) 0.1056(3) 0.18484(19) 0.0691(13) Uani 1 1 d . . . . .
H12A H 0.210574 0.056732 0.158360 0.104 Uiso 1 1 calc GR . . . .
H12B H 0.272289 0.138632 0.161321 0.104 Uiso 1 1 calc GR . . . .
H12C H 0.182517 0.137364 0.190519 0.104 Uiso 1 1 calc GR . . . .
C48 C -0.0167(3) 0.0632(3) 0.2119(3) 0.0833(17) Uani 1 1 d . . . . .
H48A H -0.007451 0.027331 0.250684 0.125 Uiso 1 1 calc GR . . . .
H48B H 0.028379 0.046704 0.188037 0.125 Uiso 1 1 calc GR . . . .
H48C H -0.085417 0.059199 0.181315 0.125 Uiso 1 1 calc GR . . . .
C9 C 0.0957(3) 0.0288(3) 0.4508(2) 0.0789(15) Uani 1 1 d . . . . .
H9A H 0.068340 0.071257 0.417023 0.118 Uiso 1 1 calc GR . . . .
H9B H 0.094867 0.047423 0.494736 0.118 Uiso 1 1 calc GR . . . .
H9C H 0.055557 -0.020664 0.437679 0.118 Uiso 1 1 calc GR . . . .
C8 C 0.2443(4) -0.0579(3) 0.5059(2) 0.0860(17) Uani 1 1 d . . . . .
H8A H 0.201577 -0.105987 0.493266 0.129 Uiso 1 1 calc GR . . . .
H8B H 0.248307 -0.039999 0.551070 0.129 Uiso 1 1 calc GR . . . .
H8C H 0.310823 -0.071530 0.505637 0.129 Uiso 1 1 calc GR . . . .
C32 C 0.2179(4) 0.4931(3) 0.4871(2) 0.0806(15) Uani 1 1 d . . . . .
H32A H 0.241638 0.549289 0.489066 0.121 Uiso 1 1 calc GR . . . .
H32B H 0.210500 0.478623 0.530241 0.121 Uiso 1 1 calc GR . . . .
H32C H 0.153683 0.488153 0.451009 0.121 Uiso 1 1 calc GR . . . .
C33 C 0.3917(3) 0.4401(3) 0.5297(2) 0.0790(15) Uani 1 1 d . . . . .
H33A H 0.436887 0.400041 0.521303 0.119 Uiso 1 1 calc GR . . . .
H33B H 0.382318 0.428030 0.572676 0.119 Uiso 1 1 calc GR . . . .
H33C H 0.420030 0.494688 0.531473 0.119 Uiso 1 1 calc GR . . . .
C20 C 0.5085(4) 0.0767(3) 0.5777(3) 0.0902(17) Uani 1 1 d . . . . .
H20A H 0.492983 0.057294 0.531279 0.135 Uiso 1 1 calc GR . . . .
H20B H 0.468278 0.046976 0.599502 0.135 Uiso 1 1 calc GR . . . .
H20C H 0.579000 0.067542 0.602617 0.135 Uiso 1 1 calc GR . . . .
N5 N 0.11663(18) 0.31997(16) 0.33617(12) 0.0259(6) Uani 1 1 d . . . . .
N2 N 0.38173(18) 0.13379(15) 0.40957(12) 0.0261(6) Uani 1 1 d . . . . .
N4 N 0.21312(17) 0.32834(15) 0.36285(11) 0.0245(6) Uani 1 1 d . . . . .
N1 N 0.28577(18) 0.12219(15) 0.38436(12) 0.0265(6) Uani 1 1 d . . . . .
N6 N 0.09495(17) 0.24882(15) 0.35262(11) 0.0239(6) Uani 1 1 d . . . . .
N3 N 0.39600(18) 0.20551(15) 0.43604(12) 0.0252(6) Uani 1 1 d . . . . .
C1 C 0.2511(2) 0.04497(19) 0.35324(15) 0.0273(7) Uani 1 1 d . . . . .
C36 C 0.2804(4) 0.3372(3) 0.1902(2) 0.0833(16) Uani 1 1 d . . . . .
H36A H 0.244886 0.302678 0.151735 0.125 Uiso 1 1 calc GR . . . .
H36B H 0.334944 0.306256 0.221668 0.125 Uiso 1 1 calc GR . . . .
H36C H 0.307178 0.384837 0.174198 0.125 Uiso 1 1 calc GR . . . .
C35 C 0.1213(4) 0.4066(3) 0.1765(2) 0.0917(18) Uani 1 1 d . . . . .
H35A H 0.076809 0.425679 0.200020 0.138 Uiso 1 1 calc GR . . . .
H35B H 0.085810 0.368281 0.141002 0.138 Uiso 1 1 calc GR . . . .
H35C H 0.143861 0.453119 0.156412 0.138 Uiso 1 1 calc GR . . . .

loop_
_atom_site_aniso_label
_atom_site_aniso_U_11
_atom_site_aniso_U_22
_atom_site_aniso_U_33
_atom_site_aniso_U_23
_atom_site_aniso_U_13
_atom_site_aniso_U_12
Ga1 0.02256(18) 0.0309(2) 0.02056(17) -0.00109(16) 0.00544(13) 0.00333(16)
Cl1 0.0397(5) 0.0541(5) 0.0225(4) 0.0027(4) 0.0112(4) 0.0105(4)
C13 0.0195(15) 0.0267(17) 0.0268(16) -0.0046(15) 0.0024(13) 0.0039(14)
C25 0.0163(16) 0.0270(18) 0.0336(18) -0.0002(15) 0.0043(14) 0.0029(14)
C18 0.0231(16) 0.0296(18) 0.0344(17) -0.0061(15) 0.0069(14) 0.0025(15)
C6 0.0276(18) 0.0338(19) 0.0310(18) -0.0039(15) 0.0061(15) 0.0016(15)
C22 0.0255(17) 0.046(2) 0.0360(18) 0.0005(17) 0.0135(15) -0.0031(16)
C30 0.0241(18) 0.041(2) 0.0363(19) 0.0039(17) 0.0095(15) 0.0045(15)
C37 0.0213(16) 0.0317(18) 0.0369(18) -0.0006(16) 0.0098(14) -0.0014(15)
C14 0.0300(18) 0.041(2) 0.0263(17) -0.0024(16) 0.0011(15) 0.0089(16)
C15 0.032(2) 0.055(2) 0.0302(18) -0.0050(18) -0.0045(16) 0.0077(18)
C2 0.0308(19) 0.0313(19) 0.0378(19) -0.0011(16) 0.0060(16) -0.0035(16)
C16 0.0239(18) 0.056(2) 0.051(2) -0.002(2) -0.0002(17) -0.0092(18)
C42 0.0276(18) 0.034(2) 0.049(2) -0.0068(17) 0.0099(16) -0.0018(16)
C26 0.0263(18) 0.0317(19) 0.041(2) -0.0029(16) 0.0072(16) 0.0008(15)
C10 0.044(2) 0.039(2) 0.0322(19) -0.0083(16) 0.0140(17) 0.0018(17)
C19 0.035(2) 0.077(3) 0.0303(19) 0.015(2) 0.0064(16) 0.008(2)
C46 0.0282(19) 0.049(2) 0.0359(19) -0.0162(17) 0.0008(16) 0.0037(17)
C38 0.0316(19) 0.041(2) 0.050(2) -0.0030(18) 0.0215(17) -0.0013(16)
C28 0.031(2) 0.037(2) 0.071(3) 0.010(2) 0.015(2) 0.0004(17)
C27 0.037(2) 0.038(2) 0.057(2) -0.007(2) 0.0091(19) -0.0033(18)
C29 0.036(2) 0.045(2) 0.049(2) 0.0151(19) 0.0163(18) 0.0076(18)
C43 0.038(2) 0.063(3) 0.0332(19) -0.0040(18) 0.0194(16) 0.0101(19)
C3 0.043(2) 0.034(2) 0.055(2) -0.0030(19) 0.0105(19) -0.0117(18)
C17 0.0274(19) 0.048(2) 0.047(2) -0.0007(18) 0.0093(16) -0.0055(16)
C23 0.064(3) 0.060(3) 0.048(2) -0.006(2) 0.024(2) 0.003(2)
C7 0.044(2) 0.041(2) 0.050(2) -0.0004(18) 0.0225(19) -0.0129(18)
C34 0.044(2) 0.054(2) 0.0316(19) -0.0008(17) 0.0156(17) -0.0055(19)
C31 0.055(3) 0.043(2) 0.035(2) -0.0141(17) 0.0113(18) -0.0157(19)
C4 0.042(2) 0.031(2) 0.057(3) -0.0115(19) 0.003(2) -0.0038(18)
C39 0.043(2) 0.072(3) 0.095(3) -0.031(3) 0.046(2) -0.013(2)
C5 0.040(2) 0.039(2) 0.042(2) -0.0111(18) 0.0046(18) 0.0034(18)
C45 0.082(4) 0.150(5) 0.053(3) 0.012(3) 0.040(3) 0.007(3)
C47 0.058(3) 0.120(4) 0.046(2) 0.011(3) 0.014(2) 0.035(3)
C24 0.050(2) 0.043(2) 0.047(2) 0.0085(19) 0.0080(19) -0.0045(19)
C11 0.061(3) 0.054(3) 0.084(3) -0.001(2) 0.044(2) 0.007(2)
C41 0.034(2) 0.066(3) 0.098(3) -0.041(3) 0.027(2) -0.016(2)
C21 0.095(4) 0.198(7) 0.045(3) -0.013(3) 0.040(3) -0.020(4)
C44 0.054(3) 0.071(3) 0.060(3) -0.028(2) 0.004(2) 0.013(2)
C40 0.040(3) 0.087(4) 0.137(5) -0.057(4) 0.046(3) -0.026(3)
C12 0.064(3) 0.094(4) 0.045(2) 0.015(2) 0.012(2) -0.002(3)
C48 0.051(3) 0.073(3) 0.121(4) -0.063(3) 0.023(3) -0.011(2)
C9 0.061(3) 0.111(4) 0.077(3) -0.022(3) 0.039(3) -0.008(3)
C8 0.130(5) 0.076(3) 0.056(3) 0.017(3) 0.035(3) 0.006(3)
C32 0.081(4) 0.098(4) 0.082(3) 0.004(3) 0.052(3) 0.014(3)
C33 0.066(3) 0.120(4) 0.041(2) -0.010(3) 0.005(2) 0.005(3)
C20 0.088(4) 0.089(4) 0.098(4) 0.047(3) 0.038(3) 0.005(3)
N5 0.0238(14) 0.0311(16) 0.0224(13) -0.0038(12) 0.0073(11) 0.0020(12)
N2 0.0230(14) 0.0312(15) 0.0225(13) 0.0011(12) 0.0055(11) 0.0010(12)
N4 0.0183(13) 0.0327(15) 0.0205(13) -0.0050(11) 0.0040(11) -0.0008(12)
N1 0.0223(14) 0.0289(15) 0.0264(14) -0.0024(12) 0.0057(11) 0.0001(12)
N6 0.0202(13) 0.0290(15) 0.0218(13) -0.0028(11) 0.0063(11) 0.0005(11)
N3 0.0211(13) 0.0285(15) 0.0238(13) -0.0019(11) 0.0046(11) 0.0008(11)
C1 0.0209(17) 0.0289(18) 0.0280(17) -0.0043(15) 0.0028(14) 0.0005(14)
C36 0.079(4) 0.118(4) 0.056(3) -0.018(3) 0.026(3) 0.010(3)
C35 0.083(4) 0.090(4) 0.066(3) -0.008(3) -0.024(3) 0.019(3)

loop_
_atom_type_symbol
_atom_type_description
_atom_type_scat_dispersion_real
_atom_type_scat_dispersion_imag
_atom_type_scat_source
C C 0.0033 0.0016 'International Tables Vol C Tables 4.2.6.8 and 6.1.1.4'
H H 0.0000 0.0000 'International Tables Vol C Tables 4.2.6.8 and 6.1.1.4'
Cl Cl 0.1484 0.1585 'International Tables Vol C Tables 4.2.6.8 and 6.1.1.4'
Ga Ga 0.2307 1.6083 'International Tables Vol C Tables 4.2.6.8 and 6.1.1.4'
N N 0.0061 0.0033 'International Tables Vol C Tables 4.2.6.8 and 6.1.1.4'

loop_
_geom_angle_atom_site_label_1
_geom_angle_atom_site_label_2
_geom_angle_atom_site_label_3
_geom_angle
_geom_angle_site_symmetry_1
_geom_angle_site_symmetry_3
_geom_angle_publ_flag
N4 Ga1 Cl1 115.54(7) . . ?
N4 Ga1 N6 61.60(10) . . ?
N4 Ga1 N3 105.63(10) . . ?
N1 Ga1 Cl1 117.19(8) . . ?
N1 Ga1 N4 127.26(10) . . ?
N1 Ga1 N6 109.18(10) . . ?
N1 Ga1 N3 61.77(10) . . ?
N6 Ga1 Cl1 99.99(7) . . ?
N6 Ga1 N3 157.15(10) . . ?
N3 Ga1 Cl1 102.74(7) . . ?
C18 C13 C14 122.2(3) . . ?
C18 C13 N3 119.0(3) . . ?
C14 C13 N3 118.8(3) . . ?
C30 C25 N4 120.1(3) . . ?
C26 C25 C30 122.5(3) . . ?
C26 C25 N4 117.3(3) . . ?
C13 C18 C22 121.9(3) . . ?
C17 C18 C13 117.3(3) . . ?
C17 C18 C22 120.7(3) . . ?
C5 C6 C10 118.7(3) . . ?
C1 C6 C10 124.0(3) . . ?
C1 C6 C5 117.3(3) . . ?
C18 C22 C23 109.3(3) . . ?
C18 C22 C24 112.9(3) . . ?
C23 C22 C24 111.0(3) . . ?
C25 C30 C34 122.6(3) . . ?
C29 C30 C25 117.1(3) . . ?
C29 C30 C34 120.3(3) . . ?
C42 C37 N6 118.1(3) . . ?
C38 C37 C42 122.2(3) . . ?
C38 C37 N6 119.6(3) . . ?
C13 C14 C15 117.1(3) . . ?
C13 C14 C19 121.8(3) . . ?
C15 C14 C19 121.1(3) . . ?
C16 C15 C14 121.3(3) . . ?
C3 C2 C7 119.7(3) . . ?
C1 C2 C3 117.8(3) . . ?
C1 C2 C7 122.5(3) . . ?
C17 C16 C15 120.3(3) . . ?
C37 C42 C46 121.9(3) . . ?
C41 C42 C37 118.1(3) . . ?
C41 C42 C46 119.8(3) . . ?
C25 C26 C31 121.7(3) . . ?
C27 C26 C25 117.2(3) . . ?
C27 C26 C31 121.1(3) . . ?
C6 C10 C11 111.3(3) . . ?
C6 C10 C12 111.8(3) . . ?
C11 C10 C12 109.7(3) . . ?
C14 C19 C21 112.8(4) . . ?
C14 C19 C20 110.2(3) . . ?
C21 C19 C20 111.0(4) . . ?
C42 C46 C47 108.1(3) . . ?
C42 C46 C48 113.9(3) . . ?
C48 C46 C47 112.7(3) . . ?
C37 C38 C43 122.7(3) . . ?
C37 C38 C39 117.2(3) . . ?
C39 C38 C43 120.1(3) . . ?
C27 C28 C29 120.3(4) . . ?
C28 C27 C26 121.8(4) . . ?
C28 C29 C30 121.2(4) . . ?
C38 C43 C44 109.9(3) . . ?
C45 C43 C38 111.9(4) . . ?
C45 C43 C44 111.1(4) . . ?
C4 C3 C2 121.0(4) . . ?
C16 C17 C18 121.8(4) . . ?
C2 C7 C8 111.9(3) . . ?
C9 C7 C2 111.4(3) . . ?
C9 C7 C8 110.6(4) . . ?
C30 C34 C36 112.4(3) . . ?
C35 C34 C30 111.3(3) . . ?
C35 C34 C36 109.9(4) . . ?
C26 C31 C32 111.1(3) . . ?
C26 C31 C33 112.7(3) . . ?
C32 C31 C33 110.8(3) . . ?
C5 C4 C3 119.9(3) . . ?
C40 C39 C38 120.8(4) . . ?
C4 C5 C6 121.7(4) . . ?
C40 C41 C42 120.5(4) . . ?
C41 C40 C39 121.2(4) . . ?
N6 N5 N4 107.1(2) . . ?
N3 N2 N1 107.5(2) . . ?
C25 N4 Ga1 143.24(19) . . ?
N5 N4 Ga1 98.22(18) . . ?
N5 N4 C25 118.5(2) . . ?
N2 N1 Ga1 98.42(18) . . ?
N2 N1 C1 117.9(2) . . ?
C1 N1 Ga1 143.4(2) . . ?
C37 N6 Ga1 148.1(2) . . ?
N5 N6 Ga1 92.83(17) . . ?
N5 N6 C37 117.1(2) . . ?
C13 N3 Ga1 150.6(2) . . ?
N2 N3 Ga1 92.22(17) . . ?
N2 N3 C13 116.6(2) . . ?
C6 C1 C2 122.3(3) . . ?
C6 C1 N1 119.8(3) . . ?
C2 C1 N1 117.9(3) . . ?

loop_
_geom_bond_atom_site_label_1
_geom_bond_atom_site_label_2
_geom_bond_distance
_geom_bond_site_symmetry_2
_geom_bond_publ_flag
Ga1 Cl1 2.1617(9) . ?
Ga1 N4 1.973(3) . ?
Ga1 N1 1.967(3) . ?
Ga1 N6 2.105(2) . ?
Ga1 N3 2.112(2) . ?
C13 C18 1.392(4) . ?
C13 C14 1.396(4) . ?
C13 N3 1.446(4) . ?
C25 C30 1.395(4) . ?
C25 C26 1.393(4) . ?
C25 N4 1.429(4) . ?
C18 C22 1.496(4) . ?
C18 C17 1.387(4) . ?
C6 C10 1.509(5) . ?
C6 C5 1.395(5) . ?
C6 C1 1.389(4) . ?
C22 C23 1.512(5) . ?
C22 C24 1.524(5) . ?
C30 C29 1.392(5) . ?
C30 C34 1.515(5) . ?
C37 C42 1.399(4) . ?
C37 C38 1.385(5) . ?
C37 N6 1.428(4) . ?
C14 C15 1.398(5) . ?
C14 C19 1.496(5) . ?
C15 C16 1.362(5) . ?
C2 C3 1.394(5) . ?
C2 C7 1.512(5) . ?
C2 C1 1.393(5) . ?
C16 C17 1.357(5) . ?
C42 C46 1.499(5) . ?
C42 C41 1.375(5) . ?
C26 C27 1.392(5) . ?
C26 C31 1.499(5) . ?
C10 C11 1.513(5) . ?
C10 C12 1.536(5) . ?
C19 C21 1.509(5) . ?
C19 C20 1.530(6) . ?
C46 C47 1.530(5) . ?
C46 C48 1.509(5) . ?
C38 C43 1.517(5) . ?
C38 C39 1.393(5) . ?
C28 C27 1.351(5) . ?
C28 C29 1.377(5) . ?
C43 C45 1.515(5) . ?
C43 C44 1.523(5) . ?
C3 C4 1.373(5) . ?
C7 C9 1.504(5) . ?
C7 C8 1.535(5) . ?
C34 C36 1.523(5) . ?
C34 C35 1.504(5) . ?
C31 C32 1.514(5) . ?
C31 C33 1.524(5) . ?
C4 C5 1.367(5) . ?
C39 C40 1.367(6) . ?
C41 C40 1.362(6) . ?
N5 N4 1.312(3) . ?
N5 N6 1.287(3) . ?
N2 N1 1.310(3) . ?
N2 N3 1.291(3) . ?
N1 C1 1.439(4) . ?
